data_4350226
loop_
_publ_author_name
'Peng, Rong'
'Li, Dan'
'Wu, Tao'
'Zhou, Xiao-Ping'
'Ng, Seik Weng'

_publ_section_title
;
 Increasing structure dimensionality of copper(I) complexes by varying the
 flexible thioether ligand geometry and counteranions.
;
_journal_issue 10
_journal_name_full 'Inorganic chemistry'
_journal_page_first 4035
_journal_page_last 4046
_journal_paper_doi 10.1021/ic060074x
_journal_volume 45
_journal_year 2006
_chemical_formula_moiety '[Cu2(C16H14N4S2)2I2?&#x00A1;&#x00E8;CH3CN]n'
_chemical_formula_sum 'C34 H31 Cu2 I2 N9 S4'
_chemical_formula_weight 1074.80
_space_group_IT_number 2
_space_group_name_Hall '-P 1'
_space_group_name_H-M_alt 'P -1'
_symmetry_cell_setting P-1
_symmetry_space_group_name_H-M 'P -1'
_atom_sites_solution_hydrogens geom
_atom_sites_solution_primary direct
_atom_sites_solution_secondary difmap
_audit_creation_method SHELXL-97
_cell_angle_alpha 99.3930(10)
_cell_angle_beta 101.4570(10)
_cell_angle_gamma 109.8780(10)
_cell_formula_units_Z 2
_cell_length_a 11.5768(6)
_cell_length_b 12.7908(6)
_cell_length_c 15.2079(7)
_cell_measurement_reflns_used 17397
_cell_measurement_temperature 293(2)
_cell_measurement_theta_max 27.92
_cell_measurement_theta_min 1.41
_cell_volume 2009.47(17)
_computing_structure_refinement 'SHELXL-97 (Sheldrick, 1997)'
_computing_structure_solution 'SHELXS-97 (Sheldrick, 1990)'
_diffrn_ambient_temperature 293(2)
_diffrn_measured_fraction_theta_full 0.934
_diffrn_measured_fraction_theta_max 0.934
_diffrn_radiation_monochromator graphite
_diffrn_radiation_source 'fine-focus sealed tube'
_diffrn_radiation_type MoK\a
_diffrn_radiation_wavelength 0.71073
_diffrn_reflns_av_R_equivalents 0.0159
_diffrn_reflns_av_sigmaI/netI 0.0249
_diffrn_reflns_limit_h_max 14
_diffrn_reflns_limit_h_min -15
_diffrn_reflns_limit_k_max 16
_diffrn_reflns_limit_k_min -16
_diffrn_reflns_limit_l_max 20
_diffrn_reflns_limit_l_min -20
_diffrn_reflns_number 17397
_diffrn_reflns_theta_full 27.92
_diffrn_reflns_theta_max 27.92
_diffrn_reflns_theta_min 1.41
_exptl_absorpt_coefficient_mu 2.840
_exptl_absorpt_correction_T_max 0.7643
_exptl_absorpt_correction_T_min 0.6289
_exptl_crystal_colour yellow
_exptl_crystal_density_diffrn 1.776
_exptl_crystal_density_method 'not measured'
_exptl_crystal_description block
_exptl_crystal_F_000 1052
_exptl_crystal_size_max 0.18
_exptl_crystal_size_mid 0.16
_exptl_crystal_size_min 0.10
_refine_diff_density_max 0.855
_refine_diff_density_min -0.814
_refine_diff_density_rms 0.105
_refine_ls_extinction_method none
_refine_ls_goodness_of_fit_ref 1.084
_refine_ls_hydrogen_treatment mixed
_refine_ls_matrix_type full
_refine_ls_number_parameters 461
_refine_ls_number_reflns 8989
_refine_ls_number_restraints 0
_refine_ls_restrained_S_all 1.084
_refine_ls_R_factor_all 0.0364
_refine_ls_R_factor_gt 0.0304
_refine_ls_shift/su_max 0.003
_refine_ls_shift/su_mean 0.000
_refine_ls_structure_factor_coef Fsqd
_refine_ls_weighting_details 'calc w=1/[\s^2^(Fo^2^)+(0.0467P)^2^+0.5728P] where P=(Fo^2^+2Fc^2^)/3'
_refine_ls_weighting_scheme calc
_refine_ls_wR_factor_gt 0.0793
_refine_ls_wR_factor_ref 0.0872
_reflns_number_gt 7741
_reflns_number_total 8989
_reflns_threshold_expression >2sigma(I)
_cod_data_source_file ic060074xrom20060115_103604.cif
_cod_data_source_block Complex_3
_cod_original_cell_volume 2009.46(17)
_cod_original_sg_symbol_H-M triclinic
_cod_database_code 4350226

loop_
_symmetry_equiv_pos_as_xyz
'x, y, z'
'-x, -y, -z'

loop_
_atom_site_label
_atom_site_type_symbol
_atom_site_fract_x
_atom_site_fract_y
_atom_site_fract_z
_atom_site_U_iso_or_equiv
_atom_site_adp_type
_atom_site_occupancy
_atom_site_symmetry_multiplicity
_atom_site_calc_flag
_atom_site_refinement_flags
I1 I 1.007140(17) 0.969008(15) 0.738074(13) 0.04523(7) Uani 1 1 d .
I2 I 0.587529(18) 0.826534(15) 0.672965(14) 0.04907(7) Uani 1 1 d .
Cu2 Cu 0.79513(4) 1.01793(3) 0.71325(3) 0.04867(10) Uani 1 1 d .
Cu1 Cu 0.80371(4) 0.78398(3) 0.71270(2) 0.05171(10) Uani 1 1 d .
N5 N 0.7966(2) 1.09159(19) 0.60371(16) 0.0416(5) Uani 1 1 d .
S2 S 0.99141(8) 0.64579(7) 0.70302(6) 0.0575(2) Uani 1 1 d .
S1 S 0.95982(9) 0.29329(7) 0.80498(6) 0.0649(2) Uani 1 1 d .
S3 S 0.61619(9) 1.15101(8) 0.64709(7) 0.0647(2) Uani 1 1 d .
S4 S 0.65328(12) 1.54217(8) 0.75512(6) 0.0867(4) Uani 1 1 d .
N4 N 0.7837(2) 0.65560(19) 0.60404(15) 0.0434(5) Uani 1 1 d .
N7 N 0.8048(2) 1.75175(19) 0.84196(16) 0.0445(5) Uani 1 1 d .
N2 N 0.8104(2) 0.11123(19) 0.84245(17) 0.0448(5) Uani 1 1 d .
C29 C 0.7331(3) 1.6524(2) 0.85570(19) 0.0466(7) Uani 1 1 d .
N8 N 0.7149(3) 1.6339(2) 0.93624(19) 0.0627(7) Uani 1 1 d .
N3 N 0.8331(3) 0.4959(2) 0.54693(18) 0.0560(6) Uani 1 1 d .
N1 N 0.8937(4) 0.2830(2) 0.9625(2) 0.0797(10) Uani 1 1 d .
C4 C 0.8796(3) 0.2242(2) 0.8784(2) 0.0488(7) Uani 1 1 d .
C13 C 0.8560(3) 0.5930(2) 0.60712(19) 0.0434(6) Uani 1 1 d .
C16 C 0.6821(3) 0.6174(3) 0.5298(2) 0.0521(7) Uani 1 1 d .
H16 H 0.6309 0.6596 0.5230 0.062 Uiso 1 1 calc R
C3 C 0.7527(4) 0.0558(3) 0.8988(2) 0.0623(9) Uani 1 1 d .
H3 H 0.7043 -0.0226 0.8772 0.075 Uiso 1 1 calc R
C20 C 0.7292(3) 1.1568(2) 0.5855(2) 0.0453(6) Uani 1 1 d .
C22 C 0.4559(3) 1.2647(2) 0.6502(2) 0.0437(6) Uani 1 1 d .
C11 C 1.1556(3) 0.5544(2) 0.77457(19) 0.0456(6) Uani 1 1 d .
C6 C 1.1411(3) 0.5133(2) 0.8527(2) 0.0466(6) Uani 1 1 d .
C17 C 0.8795(3) 1.0910(3) 0.5538(2) 0.0509(7) Uani 1 1 d .
H17 H 0.9271 1.0460 0.5631 0.061 Uiso 1 1 calc R
C14 C 0.7273(3) 0.4584(3) 0.4761(2) 0.0586(8) Uani 1 1 d .
H14 H 0.7053 0.3886 0.4340 0.070 Uiso 1 1 calc R
C12 C 1.0447(3) 0.5269(3) 0.6916(2) 0.0576(8) Uani 1 1 d .
H12A H 0.9758 0.4562 0.6890 0.069 Uiso 1 1 calc R
H12B H 1.0709 0.5171 0.6351 0.069 Uiso 1 1 calc R
N6 N 0.7416(3) 1.2212(3) 0.5257(2) 0.0678(8) Uani 1 1 d .
C30 C 0.8638(3) 1.8386(3) 0.9172(2) 0.0583(8) Uani 1 1 d .
H30 H 0.9154 1.9093 0.9110 0.070 Uiso 1 1 calc R
C15 C 0.6510(3) 0.5183(3) 0.4635(2) 0.0574(8) Uani 1 1 d .
H15 H 0.5806 0.4932 0.4120 0.069 Uiso 1 1 calc R
C10 C 1.2773(3) 0.6239(3) 0.7738(2) 0.0594(8) Uani 1 1 d .
H10 H 1.2875 0.6526 0.7222 0.071 Uiso 1 1 calc R
C21 C 0.5715(3) 1.2666(3) 0.6178(3) 0.0575(8) Uani 1 1 d .
H21A H 0.6420 1.3398 0.6472 0.069 Uiso 1 1 calc R
H21B H 0.5523 1.2574 0.5512 0.069 Uiso 1 1 calc R
C18 C 0.8968(4) 1.1543(4) 0.4893(3) 0.0706(10) Uani 1 1 d .
H18 H 0.9541 1.1526 0.4546 0.085 Uiso 1 1 calc R
C32 C 0.7742(4) 1.7228(3) 1.0092(2) 0.0724(10) Uani 1 1 d .
H32 H 0.7628 1.7137 1.0667 0.087 Uiso 1 1 calc R
C5 C 1.0132(4) 0.4452(3) 0.8635(3) 0.0678(10) Uani 1 1 d .
H5A H 0.9513 0.4752 0.8377 0.081 Uiso 1 1 calc R
H5B H 1.0185 0.4529 0.9289 0.081 Uiso 1 1 calc R
C27 C 0.4615(3) 1.3360(2) 0.7317(2) 0.0557(8) Uani 1 1 d .
C7 C 1.2493(4) 0.5419(3) 0.9246(2) 0.0649(9) Uani 1 1 d .
H7 H 1.2407 0.5136 0.9765 0.078 Uiso 1 1 calc R
C23 C 0.3388(3) 1.1895(3) 0.5934(2) 0.0585(8) Uani 1 1 d .
H23 H 0.3351 1.1401 0.5398 0.070 Uiso 1 1 calc R
C8 C 1.3684(4) 0.6101(3) 0.9225(3) 0.0768(11) Uani 1 1 d .
H8 H 1.4390 0.6278 0.9723 0.092 Uiso 1 1 calc R
C31 C 0.8518(4) 1.8282(3) 1.0029(2) 0.0737(11) Uani 1 1 d .
H31 H 0.8942 1.8897 1.0549 0.088 Uiso 1 1 calc R
C9 C 1.3823(3) 0.6516(3) 0.8464(3) 0.0734(10) Uani 1 1 d .
H9 H 1.4625 0.6984 0.8441 0.088 Uiso 1 1 calc R
C24 C 0.2285(4) 1.1851(4) 0.6133(3) 0.0821(12) Uani 1 1 d .
H24 H 0.1506 1.1334 0.5734 0.098 Uiso 1 1 calc R
C26 C 0.3460(5) 1.3311(3) 0.7500(3) 0.0832(13) Uani 1 1 d .
H26 H 0.3470 1.3796 0.8031 0.100 Uiso 1 1 calc R
C2 C 0.7614(5) 0.1092(3) 0.9864(3) 0.0929(15) Uani 1 1 d .
H2 H 0.7204 0.0693 1.0246 0.112 Uiso 1 1 calc R
C19 C 0.8269(4) 1.2191(4) 0.4788(3) 0.0844(13) Uani 1 1 d .
H19 H 0.8387 1.2645 0.4368 0.101 Uiso 1 1 calc R
C28 C 0.5856(4) 1.4166(3) 0.7991(3) 0.0903(15) Uani 1 1 d .
H28A H 0.6446 1.3781 0.8076 0.108 Uiso 1 1 calc R
H28B H 0.5717 1.4405 0.8587 0.108 Uiso 1 1 calc R
C25 C 0.2313(4) 1.2551(4) 0.6901(4) 0.0927(15) Uani 1 1 d .
H25 H 0.1552 1.2523 0.7030 0.111 Uiso 1 1 calc R
C1 C 0.8328(6) 0.2231(4) 1.0150(3) 0.1004(17) Uani 1 1 d .
H1 H 0.8397 0.2617 1.0744 0.121 Uiso 1 1 calc R
C34 C 0.5976(7) 0.9294(7) 0.1471(8) 0.145(3) Uani 1 1 d .
C33 C 0.6343(7) 1.0108(7) 0.2335(6) 0.157(3) Uani 1 1 d .
H33A H 0.6692 1.0871 0.2253 0.235 Uiso 1 1 calc R
H33B H 0.6975 0.9984 0.2772 0.235 Uiso 1 1 calc R
H33C H 0.5609 1.0020 0.2565 0.235 Uiso 1 1 calc R
N9 N 0.5750(9) 0.8683(9) 0.0798(9) 0.272(6) Uani 1 1 d .

loop_
_atom_site_aniso_label
_atom_site_aniso_U_11
_atom_site_aniso_U_22
_atom_site_aniso_U_33
_atom_site_aniso_U_23
_atom_site_aniso_U_13
_atom_site_aniso_U_12
I1 0.04355(11) 0.03910(10) 0.05168(12) 0.00919(8) 0.01529(8) 0.01402(8)
I2 0.04375(11) 0.03830(11) 0.05748(12) 0.00619(8) 0.01171(9) 0.01038(8)
Cu2 0.0562(2) 0.04339(19) 0.0491(2) 0.01319(16) 0.02186(17) 0.01752(17)
Cu1 0.0588(2) 0.0423(2) 0.04169(19) 0.00423(15) 0.00669(16) 0.01128(17)
N5 0.0446(13) 0.0364(11) 0.0438(12) 0.0084(9) 0.0136(10) 0.0153(10)
S2 0.0581(5) 0.0449(4) 0.0542(4) -0.0016(3) -0.0090(4) 0.0212(4)
S1 0.0797(6) 0.0369(4) 0.0643(5) -0.0033(3) 0.0404(5) 0.0017(4)
S3 0.0655(5) 0.0732(6) 0.0931(7) 0.0497(5) 0.0480(5) 0.0445(5)
S4 0.1173(9) 0.0468(5) 0.0412(4) 0.0110(4) 0.0013(5) -0.0232(5)
N4 0.0525(14) 0.0358(11) 0.0371(11) 0.0082(9) 0.0050(10) 0.0158(10)
N7 0.0482(13) 0.0372(12) 0.0377(12) 0.0077(9) 0.0039(10) 0.0089(10)
N2 0.0538(14) 0.0359(12) 0.0475(13) 0.0076(10) 0.0212(11) 0.0177(10)
C29 0.0463(16) 0.0424(15) 0.0388(14) 0.0111(12) 0.0008(12) 0.0077(12)
N8 0.0717(19) 0.0573(16) 0.0448(14) 0.0205(12) 0.0084(13) 0.0082(14)
N3 0.0585(16) 0.0522(15) 0.0484(14) -0.0029(11) 0.0021(12) 0.0246(13)
N1 0.130(3) 0.0432(15) 0.0617(18) 0.0008(13) 0.0475(19) 0.0217(17)
C4 0.0586(18) 0.0376(14) 0.0503(16) 0.0045(12) 0.0224(14) 0.0172(13)
C13 0.0452(15) 0.0411(14) 0.0382(14) 0.0074(11) 0.0067(11) 0.0133(12)
C16 0.0606(19) 0.0510(17) 0.0433(15) 0.0105(13) 0.0028(13) 0.0269(15)
C3 0.088(3) 0.0400(16) 0.065(2) 0.0142(15) 0.0364(19) 0.0222(16)
C20 0.0448(15) 0.0470(15) 0.0486(15) 0.0142(12) 0.0162(12) 0.0200(13)
C22 0.0419(14) 0.0376(14) 0.0550(16) 0.0169(12) 0.0188(12) 0.0140(12)
C11 0.0496(16) 0.0403(14) 0.0420(14) 0.0023(11) 0.0050(12) 0.0190(13)
C6 0.0571(17) 0.0314(13) 0.0450(15) 0.0037(11) 0.0134(13) 0.0124(12)
C17 0.0584(18) 0.0537(17) 0.0491(16) 0.0126(13) 0.0206(14) 0.0286(15)
C14 0.066(2) 0.0565(19) 0.0408(15) -0.0063(14) 0.0011(14) 0.0250(16)
C12 0.0617(19) 0.0510(18) 0.0538(18) 0.0019(14) 0.0012(15) 0.0272(15)
N6 0.082(2) 0.087(2) 0.0733(19) 0.0491(17) 0.0432(17) 0.0541(18)
C30 0.074(2) 0.0389(15) 0.0464(17) 0.0054(13) 0.0084(15) 0.0101(15)
C15 0.063(2) 0.0591(19) 0.0364(15) 0.0000(13) -0.0058(14) 0.0235(16)
C10 0.063(2) 0.059(2) 0.0540(18) 0.0177(15) 0.0183(16) 0.0181(16)
C21 0.0521(18) 0.0566(18) 0.081(2) 0.0316(17) 0.0305(17) 0.0280(15)
C18 0.090(3) 0.097(3) 0.061(2) 0.037(2) 0.047(2) 0.057(2)
C32 0.098(3) 0.071(2) 0.0408(17) 0.0133(16) 0.0180(18) 0.025(2)
C5 0.079(2) 0.0374(16) 0.083(2) 0.0026(16) 0.042(2) 0.0125(16)
C27 0.069(2) 0.0335(14) 0.0552(18) 0.0120(13) 0.0242(16) 0.0043(14)
C7 0.091(3) 0.0477(18) 0.0465(17) 0.0129(14) 0.0045(17) 0.0230(18)
C23 0.0507(18) 0.0482(17) 0.066(2) 0.0073(15) 0.0151(15) 0.0105(14)
C8 0.066(2) 0.064(2) 0.075(3) 0.0093(19) -0.0172(19) 0.0187(19)
C31 0.106(3) 0.053(2) 0.0447(18) 0.0021(15) 0.0170(19) 0.016(2)
C9 0.0464(19) 0.068(2) 0.087(3) 0.012(2) 0.0085(18) 0.0076(17)
C24 0.050(2) 0.063(2) 0.121(4) 0.011(2) 0.026(2) 0.0109(18)
C26 0.123(4) 0.0440(18) 0.094(3) 0.0109(19) 0.073(3) 0.025(2)
C2 0.166(5) 0.055(2) 0.068(2) 0.0204(19) 0.068(3) 0.033(3)
C19 0.113(3) 0.118(3) 0.084(3) 0.069(3) 0.066(3) 0.078(3)
C28 0.115(3) 0.052(2) 0.055(2) 0.0230(17) -0.003(2) -0.017(2)
C25 0.068(3) 0.061(2) 0.160(5) 0.023(3) 0.069(3) 0.019(2)
C1 0.185(5) 0.059(2) 0.066(2) 0.0085(19) 0.067(3) 0.041(3)
C34 0.097(5) 0.099(5) 0.209(10) 0.036(5) 0.018(6) 0.015(4)
C33 0.121(5) 0.161(7) 0.210(9) 0.035(7) 0.089(6) 0.061(5)
N9 0.175(8) 0.201(9) 0.299(13) -0.070(9) -0.013(8) 0.005(7)

loop_
_atom_type_symbol
_atom_type_description
_atom_type_scat_dispersion_real
_atom_type_scat_dispersion_imag
_atom_type_scat_source
C C 0.0033 0.0016 'International Tables Vol C Tables 4.2.6.8 and 6.1.1.4'
H H 0.0000 0.0000 'International Tables Vol C Tables 4.2.6.8 and 6.1.1.4'
N N 0.0061 0.0033 'International Tables Vol C Tables 4.2.6.8 and 6.1.1.4'
S S 0.1246 0.1234 'International Tables Vol C Tables 4.2.6.8 and 6.1.1.4'
Cu Cu 0.3201 1.2651 'International Tables Vol C Tables 4.2.6.8 and 6.1.1.4'
I I -0.4742 1.8119 'International Tables Vol C Tables 4.2.6.8 and 6.1.1.4'

loop_
_geom_angle_atom_site_label_1
_geom_angle_atom_site_label_2
_geom_angle_atom_site_label_3
_geom_angle
_geom_angle_site_symmetry_1
_geom_angle_site_symmetry_3
Cu1 I1 Cu2 69.308(13) . .
Cu2 I2 Cu1 68.576(13) . .
N5 Cu2 N2 120.38(9) . 1_565
N5 Cu2 I2 110.55(7) . .
N2 Cu2 I2 106.55(7) 1_565 .
N5 Cu2 I1 104.42(7) . .
N2 Cu2 I1 104.23(7) 1_565 .
I2 Cu2 I1 110.345(14) . .
N5 Cu2 Cu1 125.57(6) . .
N2 Cu2 Cu1 113.65(7) 1_565 .
I2 Cu2 Cu1 56.554(12) . .
I1 Cu2 Cu1 53.985(11) . .
N4 Cu1 N7 119.54(9) . 1_545
N4 Cu1 I1 112.37(7) . .
N7 Cu1 I1 106.30(6) 1_545 .
N4 Cu1 I2 106.05(7) . .
N7 Cu1 I2 100.59(7) 1_545 .
I1 Cu1 I2 111.380(15) . .
N4 Cu1 Cu2 129.62(6) . .
N7 Cu1 Cu2 110.20(7) 1_545 .
I1 Cu1 Cu2 56.707(11) . .
I2 Cu1 Cu2 54.871(11) . .
C17 N5 C20 115.7(2) . .
C17 N5 Cu2 120.8(2) . .
C20 N5 Cu2 122.83(19) . .
C13 S2 C12 101.04(14) . .
C4 S1 C5 102.51(15) . .
C20 S3 C21 99.88(14) . .
C29 S4 C28 103.11(16) . .
C13 N4 C16 115.4(2) . .
C13 N4 Cu1 123.70(18) . .
C16 N4 Cu1 120.1(2) . .
C30 N7 C29 115.7(3) . .
C30 N7 Cu1 119.1(2) . 1_565
C29 N7 Cu1 124.26(18) . 1_565
C3 N2 C4 115.5(3) . .
C3 N2 Cu2 118.7(2) . 1_545
C4 N2 Cu2 125.8(2) . 1_545
N8 C29 N7 126.1(3) . .
N8 C29 S4 119.5(2) . .
N7 C29 S4 114.3(2) . .
C32 N8 C29 116.2(3) . .
C13 N3 C14 115.8(3) . .
C4 N1 C1 115.8(3) . .
N1 C4 N2 125.8(3) . .
N1 C4 S1 119.7(2) . .
N2 C4 S1 114.5(2) . .
N3 C13 N4 126.5(3) . .
N3 C13 S2 118.3(2) . .
N4 C13 S2 115.2(2) . .
N4 C16 C15 122.4(3) . .
N4 C16 H16 118.8 . .
C15 C16 H16 118.8 . .
N2 C3 C2 122.9(3) . .
N2 C3 H3 118.6 . .
C2 C3 H3 118.6 . .
N6 C20 N5 125.5(3) . .
N6 C20 S3 119.4(2) . .
N5 C20 S3 115.0(2) . .
C23 C22 C27 119.0(3) . .
C23 C22 C21 117.0(3) . .
C27 C22 C21 124.0(3) . .
C10 C11 C6 118.4(3) . .
C10 C11 C12 119.0(3) . .
C6 C11 C12 122.5(3) . .
C7 C6 C11 118.1(3) . .
C7 C6 C5 119.2(3) . .
C11 C6 C5 122.6(3) . .
N5 C17 C18 122.3(3) . .
N5 C17 H17 118.8 . .
C18 C17 H17 118.8 . .
N3 C14 C15 122.6(3) . .
N3 C14 H14 118.7 . .
C15 C14 H14 118.7 . .
C11 C12 S2 107.9(2) . .
C11 C12 H12A 110.1 . .
S2 C12 H12A 110.1 . .
C11 C12 H12B 110.1 . .
S2 C12 H12B 110.1 . .
H12A C12 H12B 108.4 . .
C20 N6 C19 116.5(3) . .
N7 C30 C31 122.6(3) . .
N7 C30 H30 118.7 . .
C31 C30 H30 118.7 . .
C14 C15 C16 117.1(3) . .
C14 C15 H15 121.4 . .
C16 C15 H15 121.4 . .
C9 C10 C11 122.1(3) . .
C9 C10 H10 118.9 . .
C11 C10 H10 118.9 . .
C22 C21 S3 109.5(2) . .
C22 C21 H21A 109.8 . .
S3 C21 H21A 109.8 . .
C22 C21 H21B 109.8 . .
S3 C21 H21B 109.8 . .
H21A C21 H21B 108.2 . .
C19 C18 C17 116.9(3) . .
C19 C18 H18 121.6 . .
C17 C18 H18 121.6 . .
N8 C32 C31 122.3(3) . .
N8 C32 H32 118.9 . .
C31 C32 H32 118.9 . .
C6 C5 S1 111.0(2) . .
C6 C5 H5A 109.4 . .
S1 C5 H5A 109.4 . .
C6 C5 H5B 109.4 . .
S1 C5 H5B 109.4 . .
H5A C5 H5B 108.0 . .
C22 C27 C26 118.0(3) . .
C22 C27 C28 122.2(3) . .
C26 C27 C28 119.8(4) . .
C8 C7 C6 122.7(3) . .
C8 C7 H7 118.6 . .
C6 C7 H7 118.6 . .
C24 C23 C22 121.9(3) . .
C24 C23 H23 119.1 . .
C22 C23 H23 119.1 . .
C9 C8 C7 119.2(3) . .
C9 C8 H8 120.4 . .
C7 C8 H8 120.4 . .
C30 C31 C32 117.0(3) . .
C30 C31 H31 121.5 . .
C32 C31 H31 121.5 . .
C8 C9 C10 119.5(4) . .
C8 C9 H9 120.3 . .
C10 C9 H9 120.3 . .
C25 C24 C23 120.2(4) . .
C25 C24 H24 119.9 . .
C23 C24 H24 119.9 . .
C25 C26 C27 120.5(3) . .
C25 C26 H26 119.7 . .
C27 C26 H26 119.7 . .
C1 C2 C3 116.6(4) . .
C1 C2 H2 121.7 . .
C3 C2 H2 121.7 . .
N6 C19 C18 123.1(3) . .
N6 C19 H19 118.5 . .
C18 C19 H19 118.5 . .
C27 C28 S4 109.4(2) . .
C27 C28 H28A 109.8 . .
S4 C28 H28A 109.8 . .
C27 C28 H28B 109.8 . .
S4 C28 H28B 109.8 . .
H28A C28 H28B 108.2 . .
C24 C25 C26 120.4(4) . .
C24 C25 H25 119.8 . .
C26 C25 H25 119.8 . .
N1 C1 C2 123.4(4) . .
N1 C1 H1 118.3 . .
C2 C1 H1 118.3 . .
N9 C34 C33 176.7(11) . .
C34 C33 H33A 109.5 . .
C34 C33 H33B 109.5 . .
H33A C33 H33B 109.5 . .
C34 C33 H33C 109.5 . .
H33A C33 H33C 109.5 . .
H33B C33 H33C 109.5 . .

loop_
_geom_bond_atom_site_label_1
_geom_bond_atom_site_label_2
_geom_bond_distance
_geom_bond_site_symmetry_2
I1 Cu1 2.6166(4) .
I1 Cu2 2.7040(4) .
I2 Cu2 2.6587(4) .
I2 Cu1 2.7125(5) .
Cu2 N5 2.044(2) .
Cu2 N2 2.066(2) 1_565
Cu2 Cu1 3.0262(6) .
Cu1 N4 2.045(2) .
Cu1 N7 2.072(2) 1_545
N5 C17 1.338(4) .
N5 C20 1.346(4) .
S2 C13 1.758(3) .
S2 C12 1.822(3) .
S1 C4 1.750(3) .
S1 C5 1.830(3) .
S3 C20 1.743(3) .
S3 C21 1.815(3) .
S4 C29 1.741(3) .
S4 C28 1.829(3) .
N4 C13 1.340(4) .
N4 C16 1.341(4) .
N7 C30 1.330(4) .
N7 C29 1.336(4) .
N7 Cu1 2.072(2) 1_565
N2 C3 1.336(4) .
N2 C4 1.346(4) .
N2 Cu2 2.066(2) 1_545
C29 N8 1.328(4) .
N8 C32 1.324(5) .
N3 C13 1.327(4) .
N3 C14 1.341(4) .
N1 C4 1.322(4) .
N1 C1 1.334(5) .
C16 C15 1.371(4) .
C16 H16 0.9300 .
C3 C2 1.361(5) .
C3 H3 0.9300 .
C20 N6 1.320(4) .
C22 C23 1.374(4) .
C22 C27 1.389(4) .
C22 C21 1.510(4) .
C11 C10 1.391(5) .
C11 C6 1.392(4) .
C11 C12 1.506(4) .
C6 C7 1.382(4) .
C6 C5 1.499(4) .
C17 C18 1.372(5) .
C17 H17 0.9300 .
C14 C15 1.359(5) .
C14 H14 0.9300 .
C12 H12A 0.9700 .
C12 H12B 0.9700 .
N6 C19 1.332(4) .
C30 C31 1.361(5) .
C30 H30 0.9300 .
C15 H15 0.9300 .
C10 C9 1.368(5) .
C10 H10 0.9300 .
C21 H21A 0.9700 .
C21 H21B 0.9700 .
C18 C19 1.348(5) .
C18 H18 0.9300 .
C32 C31 1.373(5) .
C32 H32 0.9300 .
C5 H5A 0.9700 .
C5 H5B 0.9700 .
C27 C26 1.401(5) .
C27 C28 1.497(5) .
C7 C8 1.368(5) .
C7 H7 0.9300 .
C23 C24 1.355(5) .
C23 H23 0.9300 .
C8 C9 1.365(6) .
C8 H8 0.9300 .
C31 H31 0.9300 .
C9 H9 0.9300 .
C24 C25 1.337(6) .
C24 H24 0.9300 .
C26 C25 1.376(6) .
C26 H26 0.9300 .
C2 C1 1.351(6) .
C2 H2 0.9300 .
C19 H19 0.9300 .
C28 H28A 0.9700 .
C28 H28B 0.9700 .
C25 H25 0.9300 .
C1 H1 0.9300 .
C34 N9 1.104(12) .
C34 C33 1.423(11) .
C33 H33A 0.9600 .
C33 H33B 0.9600 .
C33 H33C 0.9600 .

loop_
_geom_torsion_atom_site_label_1
_geom_torsion_atom_site_label_2
_geom_torsion_atom_site_label_3
_geom_torsion_atom_site_label_4
_geom_torsion
_geom_torsion_site_symmetry_1
_geom_torsion_site_symmetry_4
Cu1 I2 Cu2 N5 119.79(7) . .
Cu1 I2 Cu2 N2 -107.77(7) . 1_565
Cu1 I2 Cu2 I1 4.786(12) . .
Cu1 I1 Cu2 N5 -123.75(7) . .
Cu1 I1 Cu2 N2 109.10(7) . 1_565
Cu1 I1 Cu2 I2 -4.938(12) . .
Cu2 I1 Cu1 N4 123.69(7) . .
Cu2 I1 Cu1 N7 -103.80(7) . 1_545
Cu2 I1 Cu1 I2 4.873(12) . .
Cu2 I2 Cu1 N4 -127.51(7) . .
Cu2 I2 Cu1 N7 107.34(7) . 1_545
Cu2 I2 Cu1 I1 -4.981(13) . .
N5 Cu2 Cu1 N4 -10.84(12) . .
N2 Cu2 Cu1 N4 176.52(11) 1_565 .
I2 Cu2 Cu1 N4 81.74(9) . .
I1 Cu2 Cu1 N4 -92.71(9) . .
N5 Cu2 Cu1 N7 178.54(10) . 1_545
N2 Cu2 Cu1 N7 5.90(11) 1_565 1_545
I2 Cu2 Cu1 N7 -88.89(7) . 1_545
I1 Cu2 Cu1 N7 96.66(7) . 1_545
N5 Cu2 Cu1 I1 81.88(8) . .
N2 Cu2 Cu1 I1 -90.77(8) 1_565 .
I2 Cu2 Cu1 I1 174.450(14) . .
N5 Cu2 Cu1 I2 -92.57(8) . .
N2 Cu2 Cu1 I2 94.78(8) 1_565 .
I1 Cu2 Cu1 I2 -174.450(14) . .
N2 Cu2 N5 C17 125.9(2) 1_565 .
I2 Cu2 N5 C17 -109.2(2) . .
I1 Cu2 N5 C17 9.5(2) . .
Cu1 Cu2 N5 C17 -46.3(2) . .
N2 Cu2 N5 C20 -44.4(3) 1_565 .
I2 Cu2 N5 C20 80.5(2) . .
I1 Cu2 N5 C20 -160.8(2) . .
Cu1 Cu2 N5 C20 143.44(19) . .
N7 Cu1 N4 C13 -51.7(3) 1_545 .
I1 Cu1 N4 C13 73.9(2) . .
I2 Cu1 N4 C13 -164.2(2) . .
Cu2 Cu1 N4 C13 138.4(2) . .
N7 Cu1 N4 C16 117.5(2) 1_545 .
I1 Cu1 N4 C16 -116.9(2) . .
I2 Cu1 N4 C16 5.0(2) . .
Cu2 Cu1 N4 C16 -52.3(3) . .
C30 N7 C29 N8 0.9(5) . .
Cu1 N7 C29 N8 -168.3(3) 1_565 .
C30 N7 C29 S4 178.0(3) . .
Cu1 N7 C29 S4 8.8(3) 1_565 .
C28 S4 C29 N8 -10.7(4) . .
C28 S4 C29 N7 172.0(3) . .
N7 C29 N8 C32 -0.1(5) . .
S4 C29 N8 C32 -177.1(3) . .
C1 N1 C4 N2 -0.2(6) . .
C1 N1 C4 S1 -177.8(4) . .
C3 N2 C4 N1 -0.4(5) . .
Cu2 N2 C4 N1 -177.0(3) 1_545 .
C3 N2 C4 S1 177.3(3) . .
Cu2 N2 C4 S1 0.7(4) 1_545 .
C5 S1 C4 N1 -13.7(4) . .
C5 S1 C4 N2 168.4(3) . .
C14 N3 C13 N4 0.5(5) . .
C14 N3 C13 S2 178.8(3) . .
C16 N4 C13 N3 -3.4(4) . .
Cu1 N4 C13 N3 166.3(2) . .
C16 N4 C13 S2 178.3(2) . .
Cu1 N4 C13 S2 -12.0(3) . .
C12 S2 C13 N3 -7.7(3) . .
C12 S2 C13 N4 170.7(2) . .
C13 N4 C16 C15 2.7(5) . .
Cu1 N4 C16 C15 -167.4(3) . .
C4 N2 C3 C2 0.5(6) . .
Cu2 N2 C3 C2 177.4(4) 1_545 .
C17 N5 C20 N6 -2.3(5) . .
Cu2 N5 C20 N6 168.5(3) . .
C17 N5 C20 S3 177.0(2) . .
Cu2 N5 C20 S3 -12.2(3) . .
C21 S3 C20 N6 -10.3(3) . .
C21 S3 C20 N5 170.4(2) . .
C10 C11 C6 C7 -1.4(4) . .
C12 C11 C6 C7 178.9(3) . .
C10 C11 C6 C5 175.3(3) . .
C12 C11 C6 C5 -4.3(4) . .
C20 N5 C17 C18 1.2(5) . .
Cu2 N5 C17 C18 -169.7(3) . .
C13 N3 C14 C15 3.2(5) . .
C10 C11 C12 S2 -83.3(3) . .
C6 C11 C12 S2 96.3(3) . .
C13 S2 C12 C11 -175.2(2) . .
N5 C20 N6 C19 1.2(6) . .
S3 C20 N6 C19 -178.0(3) . .
C29 N7 C30 C31 -0.6(5) . .
Cu1 N7 C30 C31 169.2(3) 1_565 .
N3 C14 C15 C16 -3.7(6) . .
N4 C16 C15 C14 0.6(5) . .
C6 C11 C10 C9 0.9(5) . .
C12 C11 C10 C9 -179.5(3) . .
C23 C22 C21 S3 -82.6(3) . .
C27 C22 C21 S3 99.4(3) . .
C20 S3 C21 C22 170.0(2) . .
N5 C17 C18 C19 0.7(6) . .
C29 N8 C32 C31 -1.0(6) . .
C7 C6 C5 S1 -99.9(3) . .
C11 C6 C5 S1 83.4(4) . .
C4 S1 C5 C6 144.5(3) . .
C23 C22 C27 C26 -2.7(5) . .
C21 C22 C27 C26 175.3(3) . .
C23 C22 C27 C28 177.3(3) . .
C21 C22 C27 C28 -4.7(5) . .
C11 C6 C7 C8 1.2(5) . .
C5 C6 C7 C8 -175.6(3) . .
C27 C22 C23 C24 1.8(5) . .
C21 C22 C23 C24 -176.3(3) . .
C6 C7 C8 C9 -0.3(6) . .
N7 C30 C31 C32 -0.4(6) . .
N8 C32 C31 C30 1.2(7) . .
C7 C8 C9 C10 -0.3(6) . .
C11 C10 C9 C8 0.1(6) . .
C22 C23 C24 C25 -0.1(7) . .
C22 C27 C26 C25 2.0(6) . .
C28 C27 C26 C25 -178.1(4) . .
N2 C3 C2 C1 -0.1(8) . .
C20 N6 C19 C18 1.0(7) . .
C17 C18 C19 N6 -1.8(7) . .
C22 C27 C28 S4 77.2(4) . .
C26 C27 C28 S4 -102.8(4) . .
C29 S4 C28 C27 147.7(3) . .
C23 C24 C25 C26 -0.7(7) . .
C27 C26 C25 C24 -0.2(7) . .
C4 N1 C1 C2 0.7(8) . .
C3 C2 C1 N1 -0.5(9) . .
